data_4078602
loop_
_publ_author_name
'Samanamu, Christian R.'
'Amadoruge, Monika L.'
'Schrick, Aaron C.'
'Chen, Chao'
'Golen, James A.'
'Rheingold, Arnold L.'
'Materer, Nicholas F.'
'Weinert, Charles S.'

_publ_section_title
;
 Synthetic, Structural, and Physical Investigations of the Large Linear
 and Branched Oligogermanes Ph3GeGePh2GePh2GePh2H, Ge5Ph12, and (Ph3Ge)4Ge
;
_journal_issue 11
_journal_name_full Organometallics
_journal_page_first 4374
_journal_paper_doi 10.1021/om300385n
_journal_volume 31
_journal_year 2012
_chemical_formula_moiety 'C20 H17 Ge N'
_chemical_formula_sum 'C20 H17 Ge N'
_chemical_formula_weight 343.96
_chemical_melting_point ?
_chemical_name_systematic
; 
 ? 
;
_space_group_IT_number 2
_symmetry_cell_setting triclinic
_symmetry_space_group_name_Hall '-P 1'
_symmetry_space_group_name_H-M 'P -1'
_atom_sites_solution_hydrogens geom
_atom_sites_solution_primary direct
_atom_sites_solution_secondary difmap
_audit_creation_method SHELXL-97
_cell_angle_alpha 92.021(3)
_cell_angle_beta 108.696(3)
_cell_angle_gamma 98.341(3)
_cell_formula_units_Z 2
_cell_length_a 9.4123(19)
_cell_length_b 9.4402(19)
_cell_length_c 9.779(2)
_cell_measurement_reflns_used 1962
_cell_measurement_temperature 100(2)
_cell_measurement_theta_max 23.93
_cell_measurement_theta_min 2.19
_cell_volume 811.2(3)
_computing_cell_refinement 'Bruker SAINT'
_computing_data_collection 'Bruker APEX2'
_computing_data_reduction 'Bruker SAINT'
_computing_molecular_graphics 'Bruker SHELXTL'
_computing_publication_material 'Bruker SHELXTL'
_computing_structure_refinement 'SHELXL-97 (Sheldrick, 1997)'
_computing_structure_solution 'SHELXS-97 (Sheldrick, 1990)'
_diffrn_ambient_temperature 100(2)
_diffrn_measured_fraction_theta_full 0.998
_diffrn_measured_fraction_theta_max 0.910
_diffrn_measurement_device_type 'Bruker Apex'
_diffrn_measurement_method '\f and \w scans'
_diffrn_radiation_monochromator graphite
_diffrn_radiation_source 'fine-focus sealed tube'
_diffrn_radiation_type MoK\a
_diffrn_radiation_wavelength 0.71073
_diffrn_reflns_av_R_equivalents 0.0862
_diffrn_reflns_av_sigmaI/netI 0.1099
_diffrn_reflns_limit_h_max 12
_diffrn_reflns_limit_h_min -12
_diffrn_reflns_limit_k_max 12
_diffrn_reflns_limit_k_min -12
_diffrn_reflns_limit_l_max 12
_diffrn_reflns_limit_l_min -12
_diffrn_reflns_number 9828
_diffrn_reflns_theta_full 25.00
_diffrn_reflns_theta_max 28.36
_diffrn_reflns_theta_min 2.19
_exptl_absorpt_coefficient_mu 1.884
_exptl_absorpt_correction_T_max 0.8340
_exptl_absorpt_correction_T_min 0.7280
_exptl_absorpt_correction_type multi-scan
_exptl_absorpt_process_details SADABS
_exptl_crystal_colour colourless
_exptl_crystal_density_diffrn 1.408
_exptl_crystal_density_meas ?
_exptl_crystal_density_method 'not measured'
_exptl_crystal_description Block
_exptl_crystal_F_000 352
_exptl_crystal_size_max 0.18
_exptl_crystal_size_mid 0.15
_exptl_crystal_size_min 0.10
_refine_diff_density_max 0.971
_refine_diff_density_min -0.879
_refine_diff_density_rms 0.114
_refine_ls_extinction_coef 'not measured'
_refine_ls_extinction_method none
_refine_ls_goodness_of_fit_ref 1.000
_refine_ls_hydrogen_treatment constr
_refine_ls_matrix_type full
_refine_ls_number_parameters 199
_refine_ls_number_reflns 3695
_refine_ls_number_restraints 0
_refine_ls_restrained_S_all 1.000
_refine_ls_R_factor_all 0.0831
_refine_ls_R_factor_gt 0.0545
_refine_ls_shift/su_max 0.001
_refine_ls_shift/su_mean 0.000
_refine_ls_structure_factor_coef Fsqd
_refine_ls_weighting_details 'calc w=1/[\s^2^(Fo^2^)+(0.0410P)^2^+0.0000P] where P=(Fo^2^+2Fc^2^)/3'
_refine_ls_weighting_scheme calc
_refine_ls_wR_factor_gt 0.1102
_refine_ls_wR_factor_ref 0.1249
_reflns_number_gt 2699
_reflns_number_total 3695
_reflns_threshold_expression >2sigma(I)
_cod_data_source_file om300385n_si_004.cif
_cod_data_source_block 4
_cod_depositor_comments
;
The following automatic conversions were performed:

'_chemical_melting_point' value 'not measured' was changed to '?' -
the value is undefined or not given.

'_symmetry_cell_setting' value
'Triclinic' changed to 'triclinic' according to
/home/saulius/struct/CIF-dictionaries/cif_core.dic dictionary named
'cif_core.dic' version 2.4.1 from 2010-06-29.

Automatic conversion script
Id: cif_fix_values 1891 2012-01-12 08:04:46Z andrius 

The following automatic conversions were performed:

'_exptl_crystal_density_meas' value 'not measured' was changed to '?'
- the value is perceived as not measured.

Automatic conversion script
Id: cif_fix_values 3008 2015-01-20 13:52:24Z robertas 
;
_cod_original_sg_symbol_H-M P-1
_cod_database_code 4078602

loop_
_symmetry_equiv_pos_as_xyz
'x, y, z'
'-x, -y, -z'

loop_
_atom_site_label
_atom_site_type_symbol
_atom_site_fract_x
_atom_site_fract_y
_atom_site_fract_z
_atom_site_U_iso_or_equiv
_atom_site_adp_type
_atom_site_occupancy
_atom_site_symmetry_multiplicity
_atom_site_calc_flag
_atom_site_refinement_flags
C100 C 0.2863(5) 0.7585(5) 0.4145(5) 0.0263(10) Uani 1 1 d .
N1 N 0.3197(5) 0.8696(4) 0.4782(4) 0.0370(10) Uani 1 1 d .
Ge1 Ge 0.36301(5) 0.58455(5) 0.20188(5) 0.02291(15) Uani 1 1 d .
C13 C 0.3067(5) 0.3788(4) 0.1516(4) 0.0217(9) Uani 1 1 d .
C14 C 0.2266(5) 0.3198(4) 0.0093(4) 0.0235(9) Uani 1 1 d .
H14A H 0.2021 0.3811 -0.0669 0.028 Uiso 1 1 calc R
C15 C 0.1830(5) 0.1716(4) -0.0207(5) 0.0273(10) Uani 1 1 d .
H15A H 0.1282 0.1326 -0.1173 0.033 Uiso 1 1 calc R
C16 C 0.2184(5) 0.0810(4) 0.0885(5) 0.0292(10) Uani 1 1 d .
H16A H 0.1884 -0.0200 0.0667 0.035 Uiso 1 1 calc R
C17 C 0.2983(5) 0.1373(4) 0.2309(5) 0.0288(10) Uani 1 1 d .
H17A H 0.3227 0.0754 0.3065 0.035 Uiso 1 1 calc R
C18 C 0.3419(5) 0.2856(4) 0.2607(5) 0.0263(10) Uani 1 1 d .
H18A H 0.3967 0.3242 0.3575 0.032 Uiso 1 1 calc R
C25 C 0.2964(5) 0.6915(4) 0.0350(4) 0.0207(9) Uani 1 1 d .
C26 C 0.1427(5) 0.6805(4) -0.0440(4) 0.0243(9) Uani 1 1 d .
H26A H 0.0701 0.6219 -0.0128 0.029 Uiso 1 1 calc R
C27 C 0.0923(5) 0.7529(4) -0.1674(4) 0.0246(9) Uani 1 1 d .
H27A H -0.0134 0.7433 -0.2195 0.029 Uiso 1 1 calc R
C28 C 0.1972(5) 0.8392(4) -0.2142(5) 0.0266(10) Uani 1 1 d .
H28A H 0.1636 0.8886 -0.2987 0.032 Uiso 1 1 calc R
C29 C 0.3504(5) 0.8530(4) -0.1373(4) 0.0263(10) Uani 1 1 d .
H29A H 0.4221 0.9123 -0.1691 0.032 Uiso 1 1 calc R
C30 C 0.4011(5) 0.7805(4) -0.0131(5) 0.0257(9) Uani 1 1 d .
H30A H 0.5068 0.7913 0.0392 0.031 Uiso 1 1 calc R
C31 C 0.5807(5) 0.6355(4) 0.3008(4) 0.0219(9) Uani 1 1 d .
C32 C 0.6468(5) 0.7758(4) 0.3678(4) 0.0248(9) Uani 1 1 d .
H32A H 0.5838 0.8459 0.3678 0.030 Uiso 1 1 calc R
C33 C 0.8027(5) 0.8109(5) 0.4332(5) 0.0280(10) Uani 1 1 d .
H33A H 0.8458 0.9048 0.4789 0.034 Uiso 1 1 calc R
C34 C 0.6765(5) 0.5358(4) 0.3028(4) 0.0246(9) Uani 1 1 d .
H34A H 0.6338 0.4412 0.2589 0.030 Uiso 1 1 calc R
C35 C 0.2469(5) 0.6188(4) 0.3335(4) 0.0270(10) Uani 1 1 d .
H35A H 0.1376 0.6045 0.2751 0.032 Uiso 1 1 calc R
H35B H 0.2605 0.5446 0.4035 0.032 Uiso 1 1 calc R
C37 C 0.8968(5) 0.7105(5) 0.4328(4) 0.0282(10) Uani 1 1 d .
H37A H 1.0039 0.7361 0.4766 0.034 Uiso 1 1 calc R
C38 C 0.8328(5) 0.5714(4) 0.3673(4) 0.0258(10) Uani 1 1 d .
H38A H 0.8961 0.5018 0.3671 0.031 Uiso 1 1 calc R

loop_
_atom_site_aniso_label
_atom_site_aniso_U_11
_atom_site_aniso_U_22
_atom_site_aniso_U_33
_atom_site_aniso_U_23
_atom_site_aniso_U_13
_atom_site_aniso_U_12
C100 0.027(3) 0.030(2) 0.026(2) 0.0061(19) 0.014(2) 0.005(2)
N1 0.046(3) 0.030(2) 0.038(2) 0.0007(18) 0.019(2) 0.0033(19)
Ge1 0.0221(3) 0.0182(2) 0.0254(3) 0.00041(17) 0.00592(19) -0.00126(17)
C13 0.018(2) 0.020(2) 0.026(2) 0.0050(17) 0.0061(18) 0.0014(17)
C14 0.020(2) 0.024(2) 0.026(2) 0.0008(18) 0.0091(19) 0.0000(18)
C15 0.026(3) 0.025(2) 0.028(2) -0.0070(18) 0.008(2) -0.0022(19)
C16 0.026(3) 0.018(2) 0.042(3) -0.0005(19) 0.013(2) -0.0015(18)
C17 0.028(3) 0.023(2) 0.037(3) 0.0084(19) 0.014(2) 0.0026(19)
C18 0.023(2) 0.022(2) 0.031(2) 0.0015(18) 0.005(2) 0.0015(18)
C25 0.018(2) 0.0160(18) 0.024(2) -0.0047(16) 0.0049(18) -0.0022(16)
C26 0.022(2) 0.0174(19) 0.032(2) -0.0002(17) 0.0096(19) -0.0023(17)
C27 0.017(2) 0.022(2) 0.028(2) -0.0004(18) 0.0009(18) 0.0002(17)
C28 0.031(3) 0.019(2) 0.026(2) 0.0005(17) 0.005(2) 0.0019(19)
C29 0.030(3) 0.022(2) 0.029(2) 0.0004(18) 0.015(2) 0.0009(19)
C30 0.023(2) 0.020(2) 0.031(2) -0.0026(18) 0.007(2) 0.0014(18)
C31 0.023(2) 0.021(2) 0.019(2) 0.0026(17) 0.0057(18) -0.0020(17)
C32 0.027(3) 0.021(2) 0.026(2) 0.0012(17) 0.011(2) 0.0019(18)
C33 0.026(3) 0.025(2) 0.028(2) -0.0034(18) 0.007(2) -0.0051(19)
C34 0.026(3) 0.022(2) 0.022(2) -0.0006(17) 0.0062(19) -0.0016(18)
C35 0.026(3) 0.025(2) 0.026(2) -0.0021(18) 0.006(2) -0.0021(19)
C37 0.020(2) 0.037(3) 0.023(2) 0.0049(19) 0.0031(19) -0.002(2)
C38 0.026(3) 0.027(2) 0.022(2) -0.0002(18) 0.0057(19) 0.0038(19)

loop_
_atom_type_symbol
_atom_type_description
_atom_type_scat_dispersion_real
_atom_type_scat_dispersion_imag
_atom_type_scat_source
C C 0.0033 0.0016 'International Tables Vol C Tables 4.2.6.8 and 6.1.1.4'
H H 0.0000 0.0000 'International Tables Vol C Tables 4.2.6.8 and 6.1.1.4'
Ge Ge 0.1547 1.8001 'International Tables Vol C Tables 4.2.6.8 and 6.1.1.4'
N N 0.0061 0.0033 'International Tables Vol C Tables 4.2.6.8 and 6.1.1.4'

loop_
_geom_angle_atom_site_label_1
_geom_angle_atom_site_label_2
_geom_angle_atom_site_label_3
_geom_angle
N1 C100 C35 178.9(5)
C25 Ge1 C13 111.91(16)
C25 Ge1 C31 111.51(17)
C13 Ge1 C31 110.48(17)
C25 Ge1 C35 108.94(17)
C13 Ge1 C35 102.38(17)
C31 Ge1 C35 111.28(17)
C18 C13 C14 118.4(4)
C18 C13 Ge1 119.3(3)
C14 C13 Ge1 122.2(3)
C15 C14 C13 120.2(4)
C15 C14 H14A 119.9
C13 C14 H14A 119.9
C16 C15 C14 120.7(4)
C16 C15 H15A 119.7
C14 C15 H15A 119.7
C15 C16 C17 120.1(4)
C15 C16 H16A 119.9
C17 C16 H16A 119.9
C18 C17 C16 119.1(4)
C18 C17 H17A 120.4
C16 C17 H17A 120.4
C17 C18 C13 121.4(4)
C17 C18 H18A 119.3
C13 C18 H18A 119.3
C26 C25 C30 117.7(4)
C26 C25 Ge1 120.8(3)
C30 C25 Ge1 121.4(3)
C27 C26 C25 121.9(4)
C27 C26 H26A 119.0
C25 C26 H26A 119.0
C28 C27 C26 119.7(4)
C28 C27 H27A 120.2
C26 C27 H27A 120.2
C29 C28 C27 119.7(4)
C29 C28 H28A 120.1
C27 C28 H28A 120.1
C28 C29 C30 120.6(4)
C28 C29 H29A 119.7
C30 C29 H29A 119.7
C29 C30 C25 120.4(4)
C29 C30 H30A 119.8
C25 C30 H30A 119.8
C34 C31 C32 118.3(4)
C34 C31 Ge1 120.4(3)
C32 C31 Ge1 121.2(3)
C33 C32 C31 120.2(4)
C33 C32 H32A 119.9
C31 C32 H32A 119.9
C32 C33 C37 120.8(4)
C32 C33 H33A 119.6
C37 C33 H33A 119.6
C38 C34 C31 121.5(4)
C38 C34 H34A 119.2
C31 C34 H34A 119.2
C100 C35 Ge1 116.6(3)
C100 C35 H35A 108.1
Ge1 C35 H35A 108.1
C100 C35 H35B 108.1
Ge1 C35 H35B 108.1
H35A C35 H35B 107.3
C33 C37 C38 119.5(4)
C33 C37 H37A 120.2
C38 C37 H37A 120.2
C34 C38 C37 119.7(4)
C34 C38 H38A 120.2
C37 C38 H38A 120.2

loop_
_geom_bond_atom_site_label_1
_geom_bond_atom_site_label_2
_geom_bond_distance
C100 N1 1.149(5)
C100 C35 1.450(6)
Ge1 C25 1.929(4)
Ge1 C13 1.940(4)
Ge1 C31 1.944(4)
Ge1 C35 1.982(4)
C13 C18 1.395(5)
C13 C14 1.402(5)
C14 C15 1.392(5)
C14 H14A 0.9500
C15 C16 1.379(6)
C15 H15A 0.9500
C16 C17 1.396(6)
C16 H16A 0.9500
C17 C18 1.393(5)
C17 H17A 0.9500
C18 H18A 0.9500
C25 C26 1.391(5)
C25 C30 1.408(6)
C26 C27 1.390(5)
C26 H26A 0.9500
C27 C28 1.389(6)
C27 H27A 0.9500
C28 C29 1.381(6)
C28 H28A 0.9500
C29 C30 1.397(6)
C29 H29A 0.9500
C30 H30A 0.9500
C31 C34 1.391(6)
C31 C32 1.417(5)
C32 C33 1.384(6)
C32 H32A 0.9500
C33 C37 1.389(6)
C33 H33A 0.9500
C34 C38 1.386(6)
C34 H34A 0.9500
C35 H35A 0.9900
C35 H35B 0.9900
C37 C38 1.401(6)
C37 H37A 0.9500
C38 H38A 0.9500
